data_7214288
loop_
_publ_author_name
'Xuan, Xiao-Peng'
'Chang, Liang-Liang'
'Zhang, Heng'
'Wang, Na'
'Zhao, Yang'

_publ_section_title
;
 Hydrogen bonds in the crystal structure of hydrophobic and hydrophilic
 COOH-functionalized imidazolium ionic liquids
;
_journal_issue 14
_journal_name_full CrystEngComm
_journal_page_first 3040
_journal_paper_doi 10.1039/c3ce42492h
_journal_volume 16
_journal_year 2014
_chemical_formula_sum 'C7 H11 F6 N2 O2 P'
_chemical_formula_weight 300.15
_chemical_name_systematic
; 
 ? 
;
_space_group_IT_number 14
_symmetry_cell_setting monoclinic
_symmetry_space_group_name_Hall '-P 2ybc'
_symmetry_space_group_name_H-M 'P 1 21/c 1'
_atom_sites_solution_hydrogens geom
_atom_sites_solution_primary direct
_atom_sites_solution_secondary difmap
_audit_creation_method SHELXL-97
_cell_angle_alpha 90.00
_cell_angle_beta 109.603(12)
_cell_angle_gamma 90.00
_cell_formula_units_Z 4
_cell_length_a 7.092(2)
_cell_length_b 11.930(3)
_cell_length_c 14.419(4)
_cell_measurement_reflns_used 1291
_cell_measurement_temperature 293(2)
_cell_measurement_theta_max 21.19
_cell_measurement_theta_min 2.27
_cell_volume 1149.2(5)
_computing_cell_refinement 'Bruker SAINT'
_computing_data_collection 'Bruker APEX2'
_computing_data_reduction 'Bruker SAINT'
_computing_molecular_graphics 'Bruker SHELXTL'
_computing_publication_material 'Bruker SHELXTL'
_computing_structure_refinement 'SHELXL-97 (Sheldrick, 2008)'
_computing_structure_solution 'SHELXS-97 (Sheldrick, 2008)'
_diffrn_ambient_temperature 293(2)
_diffrn_measured_fraction_theta_full 0.997
_diffrn_measured_fraction_theta_max 0.997
_diffrn_measurement_device_type 'Bruker APEX-II CCD'
_diffrn_measurement_method '\f and \w scans'
_diffrn_radiation_monochromator graphite
_diffrn_radiation_source 'fine-focus sealed tube'
_diffrn_radiation_type MoK\a
_diffrn_radiation_wavelength 0.71073
_diffrn_reflns_av_R_equivalents 0.0303
_diffrn_reflns_av_sigmaI/netI 0.0358
_diffrn_reflns_limit_h_max 8
_diffrn_reflns_limit_h_min -7
_diffrn_reflns_limit_k_max 11
_diffrn_reflns_limit_k_min -14
_diffrn_reflns_limit_l_max 14
_diffrn_reflns_limit_l_min -17
_diffrn_reflns_number 6216
_diffrn_reflns_theta_full 25.99
_diffrn_reflns_theta_max 25.99
_diffrn_reflns_theta_min 2.27
_exptl_absorpt_coefficient_mu 0.317
_exptl_absorpt_correction_T_max 0.9452
_exptl_absorpt_correction_T_min 0.9278
_exptl_absorpt_correction_type multi-scan
_exptl_absorpt_process_details SADABS
_exptl_crystal_colour colorless
_exptl_crystal_density_diffrn 1.735
_exptl_crystal_density_method 'not measured'
_exptl_crystal_description block
_exptl_crystal_F_000 608
_exptl_crystal_size_max 0.24
_exptl_crystal_size_mid 0.22
_exptl_crystal_size_min 0.18
_refine_diff_density_max 0.275
_refine_diff_density_min -0.279
_refine_diff_density_rms 0.051
_refine_ls_extinction_method none
_refine_ls_goodness_of_fit_ref 1.007
_refine_ls_hydrogen_treatment constr
_refine_ls_matrix_type full
_refine_ls_number_parameters 164
_refine_ls_number_reflns 2253
_refine_ls_number_restraints 0
_refine_ls_restrained_S_all 1.007
_refine_ls_R_factor_all 0.0672
_refine_ls_R_factor_gt 0.0412
_refine_ls_shift/su_max 0.000
_refine_ls_shift/su_mean 0.000
_refine_ls_structure_factor_coef Fsqd
_refine_ls_weighting_details 'calc w=1/[\s^2^(Fo^2^)+(0.0326P)^2^+0.6711P] where P=(Fo^2^+2Fc^2^)/3'
_refine_ls_weighting_scheme calc
_refine_ls_wR_factor_gt 0.0869
_refine_ls_wR_factor_ref 0.0992
_reflns_number_gt 1518
_reflns_number_total 2253
_reflns_threshold_expression >2sigma(I)
_cod_data_source_file c3ce42492h2.cif
_cod_data_source_block a
_cod_depositor_comments
;
The following automatic conversions were performed:

'_symmetry_cell_setting' value 'Monoclinic' changed to 'monoclinic'
according to
/usr/data/users/saulius/crontab/automatic-downloads/current/RSC/lib/dictionaries/cif_core.dic
dictionary named 'cif_core.dic' version 2.4.2 from
2011-04-26.

'_exptl_absorpt_correction_type' value 'Multi-scan'
changed to 'multi-scan' according to
/usr/data/users/saulius/crontab/automatic-downloads/current/RSC/lib/dictionaries/cif_core.dic
dictionary named 'cif_core.dic' version 2.4.2 from 2011-04-26.

Automatic conversion script
Id: cif_fix_values 2281 2013-09-26 08:29:07Z andrius 
;
_cod_original_sg_symbol_H-M 'P2(1)/c  '
_cod_database_code 7214288

loop_
_symmetry_equiv_pos_as_xyz
'x, y, z'
'-x, y+1/2, -z+1/2'
'-x, -y, -z'
'x, -y-1/2, z-1/2'

loop_
_atom_site_label
_atom_site_type_symbol
_atom_site_fract_x
_atom_site_fract_y
_atom_site_fract_z
_atom_site_U_iso_or_equiv
_atom_site_adp_type
_atom_site_occupancy
_atom_site_symmetry_multiplicity
_atom_site_calc_flag
_atom_site_refinement_flags
O1 O 0.8312(3) 1.03640(15) 0.88952(13) 0.0538(5) Uani 1 1 d .
O2 O 0.7825(3) 0.92822(15) 1.00577(13) 0.0521(5) Uani 1 1 d .
H1 H 0.9085 0.9409 1.0397 0.078 Uiso 1 1 d R
N1 N 0.6372(3) 0.87401(19) 0.59224(15) 0.0488(6) Uani 1 1 d .
N2 N 0.4909(3) 0.93593(17) 0.69060(15) 0.0438(5) Uani 1 1 d .
C1 C 0.7756(5) 0.8643(3) 0.5371(2) 0.0709(9) Uani 1 1 d .
H1A H 0.8581 0.9301 0.5478 0.106 Uiso 1 1 calc R
H1B H 0.7011 0.8571 0.4682 0.106 Uiso 1 1 calc R
H1C H 0.8586 0.7994 0.5592 0.106 Uiso 1 1 calc R
C2 C 0.4844(5) 0.8018(3) 0.5871(2) 0.0646(8) Uani 1 1 d .
H2A H 0.4504 0.7377 0.5483 0.078 Uiso 1 1 calc R
C3 C 0.3933(4) 0.8398(3) 0.6477(2) 0.0622(8) Uani 1 1 d .
H3A H 0.2837 0.8074 0.6590 0.075 Uiso 1 1 calc R
C4 C 0.6386(4) 0.9532(2) 0.6564(2) 0.0469(6) Uani 1 1 d .
H4A H 0.7297 1.0120 0.6746 0.056 Uiso 1 1 calc R
C5 C 0.4366(4) 1.0067(2) 0.7611(2) 0.0561(7) Uani 1 1 d .
H5A H 0.2922 1.0149 0.7392 0.067 Uiso 1 1 calc R
H5B H 0.4941 1.0806 0.7621 0.067 Uiso 1 1 calc R
C6 C 0.5076(4) 0.9595(2) 0.86412(19) 0.0527(7) Uani 1 1 d .
H6A H 0.4288 0.9928 0.9004 0.063 Uiso 1 1 calc R
H6B H 0.4815 0.8796 0.8602 0.063 Uiso 1 1 calc R
C7 C 0.7237(4) 0.9777(2) 0.92088(19) 0.0433(6) Uani 1 1 d .
P1 P 0.03342(10) 0.73800(6) 0.83087(5) 0.0438(2) Uani 1 1 d .
F1 F 0.1110(3) 0.80605(16) 0.93004(13) 0.0810(6) Uani 1 1 d .
F2 F 0.0265(3) 0.62638(14) 0.88959(15) 0.0792(6) Uani 1 1 d .
F3 F -0.1915(2) 0.76486(14) 0.82156(12) 0.0633(5) Uani 1 1 d .
F4 F 0.0433(2) 0.84849(14) 0.77167(14) 0.0779(6) Uani 1 1 d .
F5 F 0.2612(2) 0.71018(13) 0.84084(14) 0.0679(5) Uani 1 1 d .
F6 F -0.0430(3) 0.66968(17) 0.73184(14) 0.0881(6) Uani 1 1 d .

loop_
_atom_site_aniso_label
_atom_site_aniso_U_11
_atom_site_aniso_U_22
_atom_site_aniso_U_33
_atom_site_aniso_U_23
_atom_site_aniso_U_13
_atom_site_aniso_U_12
O1 0.0553(11) 0.0562(12) 0.0536(12) 0.0019(9) 0.0230(9) -0.0114(9)
O2 0.0478(11) 0.0621(12) 0.0481(11) 0.0013(9) 0.0183(8) -0.0061(9)
N1 0.0534(14) 0.0524(14) 0.0411(13) 0.0003(10) 0.0162(10) 0.0017(11)
N2 0.0375(12) 0.0480(13) 0.0421(12) 0.0027(10) 0.0084(10) 0.0032(10)
C1 0.085(2) 0.077(2) 0.065(2) -0.0004(17) 0.0444(18) 0.0033(18)
C2 0.0619(19) 0.070(2) 0.0543(19) -0.0195(15) 0.0101(15) -0.0186(16)
C3 0.0452(16) 0.076(2) 0.0592(19) -0.0100(16) 0.0097(14) -0.0192(15)
C4 0.0456(15) 0.0418(15) 0.0531(16) 0.0044(13) 0.0163(12) -0.0017(12)
C5 0.0480(16) 0.0600(18) 0.0622(19) -0.0018(14) 0.0210(14) 0.0144(13)
C6 0.0447(15) 0.0682(19) 0.0513(16) -0.0074(14) 0.0241(12) 0.0004(13)
C7 0.0490(15) 0.0408(14) 0.0472(16) -0.0096(12) 0.0255(12) 0.0008(12)
P1 0.0408(4) 0.0419(4) 0.0494(4) -0.0043(3) 0.0161(3) 0.0012(3)
F1 0.0713(12) 0.0888(13) 0.0651(12) -0.0314(10) -0.0008(9) 0.0184(10)
F2 0.0765(12) 0.0596(11) 0.1129(15) 0.0312(10) 0.0467(11) 0.0122(9)
F3 0.0418(9) 0.0733(11) 0.0748(11) 0.0014(9) 0.0194(8) 0.0087(8)
F4 0.0685(11) 0.0643(11) 0.1000(15) 0.0291(10) 0.0271(10) 0.0021(9)
F5 0.0465(9) 0.0579(10) 0.1067(14) -0.0012(9) 0.0355(9) 0.0061(7)
F6 0.0907(14) 0.1022(15) 0.0736(13) -0.0432(11) 0.0307(10) -0.0160(11)

loop_
_atom_type_symbol
_atom_type_description
_atom_type_scat_dispersion_real
_atom_type_scat_dispersion_imag
_atom_type_scat_source
C C 0.0033 0.0016 'International Tables Vol C Tables 4.2.6.8 and 6.1.1.4'
H H 0.0000 0.0000 'International Tables Vol C Tables 4.2.6.8 and 6.1.1.4'
F F 0.0171 0.0103 'International Tables Vol C Tables 4.2.6.8 and 6.1.1.4'
N N 0.0061 0.0033 'International Tables Vol C Tables 4.2.6.8 and 6.1.1.4'
O O 0.0106 0.0060 'International Tables Vol C Tables 4.2.6.8 and 6.1.1.4'
P P 0.1023 0.0942 'International Tables Vol C Tables 4.2.6.8 and 6.1.1.4'

loop_
_geom_angle_atom_site_label_1
_geom_angle_atom_site_label_2
_geom_angle_atom_site_label_3
_geom_angle
C7 O2 H1 113.2
C4 N1 C2 108.0(2)
C4 N1 C1 126.2(3)
C2 N1 C1 125.9(3)
C4 N2 C3 107.9(2)
C4 N2 C5 126.6(2)
C3 N2 C5 125.6(2)
N1 C1 H1A 109.5
N1 C1 H1B 109.5
H1A C1 H1B 109.5
N1 C1 H1C 109.5
H1A C1 H1C 109.5
H1B C1 H1C 109.5
C3 C2 N1 107.5(3)
C3 C2 H2A 126.3
N1 C2 H2A 126.3
C2 C3 N2 107.4(3)
C2 C3 H3A 126.3
N2 C3 H3A 126.3
N2 C4 N1 109.3(2)
N2 C4 H4A 125.3
N1 C4 H4A 125.3
N2 C5 C6 112.9(2)
N2 C5 H5A 109.0
C6 C5 H5A 109.0
N2 C5 H5B 109.0
C6 C5 H5B 109.0
H5A C5 H5B 107.8
C7 C6 C5 115.4(2)
C7 C6 H6A 108.4
C5 C6 H6A 108.4
C7 C6 H6B 108.4
C5 C6 H6B 108.4
H6A C6 H6B 107.5
O1 C7 O2 124.4(2)
O1 C7 C6 122.1(2)
O2 C7 C6 113.4(2)
F6 P1 F1 179.70(11)
F6 P1 F4 90.34(12)
F1 P1 F4 89.72(11)
F6 P1 F2 89.23(12)
F1 P1 F2 90.69(12)
F4 P1 F2 179.02(11)
F6 P1 F3 89.86(10)
F1 P1 F3 90.43(10)
F4 P1 F3 90.64(9)
F2 P1 F3 90.25(9)
F6 P1 F5 90.22(10)
F1 P1 F5 89.48(10)
F4 P1 F5 89.73(10)
F2 P1 F5 89.38(9)
F3 P1 F5 179.63(11)

loop_
_geom_bond_atom_site_label_1
_geom_bond_atom_site_label_2
_geom_bond_distance
O1 C7 1.227(3)
O2 C7 1.295(3)
O2 H1 0.8763
N1 C4 1.321(3)
N1 C2 1.367(4)
N1 C1 1.460(3)
N2 C4 1.315(3)
N2 C3 1.374(3)
N2 C5 1.469(3)
C1 H1A 0.9600
C1 H1B 0.9600
C1 H1C 0.9600
C2 C3 1.329(4)
C2 H2A 0.9300
C3 H3A 0.9300
C4 H4A 0.9300
C5 C6 1.508(4)
C5 H5A 0.9700
C5 H5B 0.9700
C6 C7 1.491(4)
C6 H6A 0.9700
C6 H6B 0.9700
P1 F6 1.5741(18)
P1 F1 1.5743(17)
P1 F4 1.5847(18)
P1 F2 1.5876(18)
P1 F3 1.5877(17)
P1 F5 1.6080(17)

loop_
_geom_torsion_atom_site_label_1
_geom_torsion_atom_site_label_2
_geom_torsion_atom_site_label_3
_geom_torsion_atom_site_label_4
_geom_torsion
C4 N1 C2 C3 0.9(3)
C1 N1 C2 C3 -179.7(3)
N1 C2 C3 N2 -0.1(3)
C4 N2 C3 C2 -0.7(3)
C5 N2 C3 C2 178.6(2)
C3 N2 C4 N1 1.3(3)
C5 N2 C4 N1 -178.0(2)
C2 N1 C4 N2 -1.4(3)
C1 N1 C4 N2 179.2(2)
C4 N2 C5 C6 -101.8(3)
C3 N2 C5 C6 79.0(3)
N2 C5 C6 C7 78.7(3)
C5 C6 C7 O1 6.9(4)
C5 C6 C7 O2 -174.7(2)
